data_2214637
loop_
_publ_author_name
'Xia, Ming-Jun'
'Li, R. K.'

_publ_section_title
;
 A new quaternary rare earth borate, CsLi~2~Gd~4~(BO~3~)~5~
;
_journal_coeditor_code FI2036
_journal_issue 8
_journal_name_full 'Acta Crystallographica Section E'
_journal_page_first i173
_journal_page_last i173
_journal_paper_doi 10.1107/S1600536807036586
_journal_volume 63
_journal_year 2007
_chemical_formula_iupac 'Cs Li2 Gd4 (B O3)5'
_chemical_formula_moiety 'B5 Gd4 O15 , Cs , 2Li'
_chemical_formula_sum 'B5 Cs Gd4 Li2 O15'
_chemical_formula_weight 1069.84
_chemical_name_common 'caesium dilithium tetragadolinium pentaborate'
_chemical_name_systematic
;
caesium dilithium tetragadolinium pentaborate
;
_space_group_IT_number 13
_symmetry_cell_setting monoclinic
_symmetry_space_group_name_Hall '-P 2yac'
_symmetry_space_group_name_H-M 'P 1 2/n 1'
_atom_sites_solution_primary direct
_atom_sites_solution_secondary difmap
_audit_creation_method SHELXL97
_cell_angle_alpha 90.00
_cell_angle_beta 105.250(16)
_cell_angle_gamma 90.00
_cell_formula_units_Z 4
_cell_length_a 10.644(2)
_cell_length_b 6.4661(15)
_cell_length_c 20.093(4)
_cell_measurement_reflns_used 23
_cell_measurement_temperature 295(2)
_cell_measurement_theta_max 11.7
_cell_measurement_theta_min 6.5
_cell_volume 1334.2(5)
_computing_cell_refinement XSCANS
_computing_data_collection 'XSCANS (Bruker, 1997)'
_computing_data_reduction 'SHELXTL (Bruker, 1997)'
_computing_molecular_graphics 'ORTEP-3 for Windows (Farrugia, 1997)'
_computing_publication_material 'publCIF (Version 1.0c; Westrip, 2007)'
_computing_structure_refinement 'SHELXL97 (Sheldrick, 1997)'
_computing_structure_solution 'SHELXS97 (Sheldrick, 1997)'
_diffrn_ambient_temperature 295(2)
_diffrn_measured_fraction_theta_full 1.000
_diffrn_measured_fraction_theta_max 1.000
_diffrn_measurement_device_type 'Bruker P4'
_diffrn_measurement_method \w
_diffrn_radiation_monochromator graphite
_diffrn_radiation_source 'fine-focus sealed tube'
_diffrn_radiation_type MoK\a
_diffrn_radiation_wavelength 0.71073
_diffrn_reflns_av_R_equivalents 0.0604
_diffrn_reflns_av_sigmaI/netI 0.0582
_diffrn_reflns_limit_h_max 13
_diffrn_reflns_limit_h_min -13
_diffrn_reflns_limit_k_max 8
_diffrn_reflns_limit_k_min -8
_diffrn_reflns_limit_l_max 25
_diffrn_reflns_limit_l_min -26
_diffrn_reflns_number 7381
_diffrn_reflns_theta_full 25.00
_diffrn_reflns_theta_max 27.50
_diffrn_reflns_theta_min 1.98
_diffrn_standards_decay_% 0
_diffrn_standards_interval_count 97
_diffrn_standards_number 3
_exptl_absorpt_coefficient_mu 22.396
_exptl_absorpt_correction_T_max 0.1670
_exptl_absorpt_correction_T_min 0.0418
_exptl_absorpt_correction_type psi-scan
_exptl_absorpt_process_details '(North <i>et al.</i>,  1968)'
_exptl_crystal_colour colourless
_exptl_crystal_density_diffrn 5.326
_exptl_crystal_density_method 'not measured'
_exptl_crystal_description block
_exptl_crystal_F_000 1848
_exptl_crystal_size_max 0.16
_exptl_crystal_size_mid 0.12
_exptl_crystal_size_min 0.08
_refine_diff_density_max 4.052
_refine_diff_density_min -2.807
_refine_ls_extinction_coef 0.0133(4)
_refine_ls_extinction_expression Fc^*^=kFc[1+0.001xFc^2^\l^3^/sin(2\q)]^-1/4^
_refine_ls_extinction_method 'SHELXL97 (Sheldrick, 1997)'
_refine_ls_goodness_of_fit_ref 1.106
_refine_ls_matrix_type full
_refine_ls_number_parameters 248
_refine_ls_number_reflns 3068
_refine_ls_number_restraints 0
_refine_ls_restrained_S_all 1.106
_refine_ls_R_factor_all 0.0465
_refine_ls_R_factor_gt 0.0443
_refine_ls_shift/su_max 0.002
_refine_ls_shift/su_mean 0.000
_refine_ls_structure_factor_coef Fsqd
_refine_ls_weighting_details 'calc w = 1/[\s^2^(Fo^2^)+(0.0690P)^2^+1.5286P] where P=(Fo^2^+2Fc^2^)/3'
_refine_ls_weighting_scheme calc
_refine_ls_wR_factor_gt 0.1041
_refine_ls_wR_factor_ref 0.1081
_reflns_number_gt 2829
_reflns_number_total 3068
_reflns_threshold_expression I>2\s(I)
_cod_data_source_file fi2036.cif
_cod_data_source_block I
_cod_original_cell_volume 1334.3(5)
_cod_original_sg_symbol_H-M 'P 2/n'
_cod_database_code 2214637
_cod_database_fobs_code 2214637

loop_
_symmetry_equiv_pos_as_xyz
'x, y, z'
'-x+1/2, y, -z+1/2'
'-x, -y, -z'
'x-1/2, -y, z-1/2'

loop_
_atom_site_type_symbol
_atom_site_label
_atom_site_fract_x
_atom_site_fract_y
_atom_site_fract_z
_atom_site_U_iso_or_equiv
_atom_site_adp_type
_atom_site_calc_flag
_atom_site_refinement_flags
_atom_site_occupancy
Gd Gd1 0.45528(3) 0.34144(6) 0.649931(16) 0.01704(15) Uani d . 1
Gd Gd2 0.2500 0.59641(9) 0.7500 0.02208(16) Uani d S 1
Gd Gd3 0.7500 0.59044(8) 0.7500 0.01776(16) Uani d S 1
Gd Gd4 0.35686(3) 0.64428(6) 0.946524(18) 0.01724(14) Uani d . 1
Gd Gd5 0.84343(3) 0.64848(6) 0.953592(16) 0.01731(15) Uani d . 1
Cs Cs1 0.55501(4) 0.09547(9) 0.85836(2) 0.02535(16) Uani d . 1
B B1 0.4515(6) 0.7837(16) 0.6497(4) 0.0190(16) Uani d . 1
B B2 0.2500 0.1655(18) 0.7500 0.020(2) Uani d S 1
B B3 0.7500 0.1618(19) 0.7500 0.023(3) Uani d S 1
B B4 0.3429(7) 0.1954(19) 0.9500(4) 0.0238(19) Uani d . 1
B B5 0.8570(8) 0.2030(17) 0.9562(4) 0.0216(17) Uani d . 1
B B6 0.5418(7) 0.5930(13) 0.8231(4) 0.0200(15) Uani d . 1
Li Li1 0.6372(11) 0.978(2) 0.6532(7) 0.027(3) Uani d . 1
Li Li2 0.2786(11) 0.987(2) 0.6582(6) 0.022(2) Uani d . 1
O O1 0.4590(4) 0.9903(9) 0.6603(3) 0.0231(11) Uani d . 1
O O2 0.3386(5) 0.6737(8) 0.6485(3) 0.0198(11) Uani d . 1
O O3 0.5582(5) 0.6740(8) 0.6405(3) 0.0189(10) Uani d . 1
O O4 0.2500 -0.0436(13) 0.7500 0.0252(17) Uani d S 1
O O5 0.2777(4) 0.2764(8) 0.6974(2) 0.0207(10) Uani d . 1
O O6 0.7500 -0.0510(13) 0.7500 0.0226(17) Uani d S 1
O O7 0.8179(4) 0.2672(9) 0.8072(2) 0.0206(10) Uani d . 1
O O8 0.3404(4) -0.0048(9) 0.9297(3) 0.0190(10) Uani d . 1
O O9 0.4550(4) 0.3091(9) 0.9728(3) 0.0237(11) Uani d . 1
O O10 0.2302(4) 0.3107(8) 0.9469(3) 0.0202(10) Uani d . 1
O O11 0.8424(5) -0.0004(10) 0.9383(3) 0.0203(10) Uani d . 1
O O12 0.9664(5) 0.3213(8) 0.9531(3) 0.0191(10) Uani d . 1
O O13 0.7622(4) 0.3197(8) 0.9754(3) 0.0220(10) Uani d . 1
O O14 0.5248(5) 0.4966(10) 0.7606(3) 0.0265(11) Uani d . 1
O O15 0.6689(4) 0.6496(9) 0.8568(3) 0.0219(11) Uani d . 1
O O16 0.4352(5) 0.6364(9) 0.8473(3) 0.0233(11) Uani d . 1

loop_
_atom_site_aniso_label
_atom_site_aniso_U_11
_atom_site_aniso_U_22
_atom_site_aniso_U_33
_atom_site_aniso_U_12
_atom_site_aniso_U_13
_atom_site_aniso_U_23
Gd1 0.0196(2) 0.0201(2) 0.0127(2) 0.00018(11) 0.00648(15) 0.00003(12)
Gd2 0.0354(3) 0.0193(3) 0.0130(3) 0.000 0.0089(2) 0.000
Gd3 0.0211(2) 0.0196(3) 0.0133(3) 0.000 0.00573(18) 0.000
Gd4 0.0186(2) 0.0209(2) 0.0129(2) 0.00014(12) 0.00551(14) 0.00020(13)
Gd5 0.0198(2) 0.0214(3) 0.0120(2) -0.00005(12) 0.00639(15) 0.00026(13)
Cs1 0.0253(3) 0.0283(3) 0.0243(3) -0.00007(17) 0.00982(19) -0.00019(19)
B1 0.021(3) 0.024(4) 0.013(4) 0.003(3) 0.004(3) 0.006(3)
B2 0.019(5) 0.016(6) 0.027(6) 0.000 0.009(4) 0.000
B3 0.022(5) 0.021(6) 0.027(6) 0.000 0.009(4) 0.000
B4 0.023(3) 0.037(5) 0.012(4) 0.001(3) 0.004(3) 0.007(3)
B5 0.026(3) 0.030(5) 0.009(3) 0.003(3) 0.005(3) -0.001(3)
B6 0.020(3) 0.025(4) 0.016(4) -0.004(3) 0.007(3) -0.003(3)
Li1 0.026(5) 0.033(7) 0.023(6) -0.004(5) 0.009(5) -0.010(6)
Li2 0.028(5) 0.024(6) 0.015(5) -0.004(5) 0.009(4) 0.004(5)
O1 0.023(2) 0.021(3) 0.028(3) 0.001(2) 0.013(2) 0.001(2)
O2 0.020(2) 0.023(3) 0.018(2) -0.0011(19) 0.0078(19) 0.000(2)
O3 0.023(2) 0.020(2) 0.016(2) 0.0020(19) 0.0085(18) 0.000(2)
O4 0.040(4) 0.021(4) 0.019(4) 0.000 0.015(3) 0.000
O5 0.028(2) 0.021(2) 0.016(2) 0.000(2) 0.0109(18) 0.000(2)
O6 0.025(3) 0.028(4) 0.015(3) 0.000 0.005(3) 0.000
O7 0.0218(19) 0.027(3) 0.013(2) -0.002(2) 0.0046(17) 0.001(2)
O8 0.023(2) 0.015(2) 0.018(2) 0.0030(19) 0.0021(18) -0.001(2)
O9 0.022(2) 0.026(3) 0.023(3) -0.002(2) 0.0060(19) -0.001(2)
O10 0.022(2) 0.024(2) 0.017(2) 0.003(2) 0.0088(18) 0.001(2)
O11 0.028(2) 0.016(2) 0.019(2) 0.000(2) 0.0092(19) 0.001(2)
O12 0.020(2) 0.023(3) 0.015(2) -0.0036(19) 0.0058(18) 0.000(2)
O13 0.023(2) 0.021(2) 0.025(3) -0.001(2) 0.013(2) 0.000(2)
O14 0.034(2) 0.032(3) 0.016(2) 0.000(3) 0.011(2) -0.002(2)
O15 0.018(2) 0.029(3) 0.019(3) -0.0022(19) 0.0048(19) -0.004(2)
O16 0.021(2) 0.029(3) 0.023(3) 0.000(2) 0.012(2) -0.002(2)

loop_
_atom_type_symbol
_atom_type_description
_atom_type_scat_dispersion_real
_atom_type_scat_dispersion_imag
_atom_type_scat_source
Li Li -0.0003 0.0001 'International Tables Vol C Tables 4.2.6.8 and 6.1.1.4'
B B 0.0013 0.0007 'International Tables Vol C Tables 4.2.6.8 and 6.1.1.4'
O O 0.0106 0.0060 'International Tables Vol C Tables 4.2.6.8 and 6.1.1.4'
Cs Cs -0.3680 2.1192 'International Tables Vol C Tables 4.2.6.8 and 6.1.1.4'
Gd Gd -0.1653 3.9035 'International Tables Vol C Tables 4.2.6.8 and 6.1.1.4'

loop_
_geom_angle_atom_site_label_1
_geom_angle_atom_site_label_2
_geom_angle_atom_site_label_3
_geom_angle_site_symmetry_1
_geom_angle_site_symmetry_3
_geom_angle
O1 Gd1 O5 1_545 . 77.44(17)
O1 Gd1 O14 1_545 . 110.0(2)
O5 Gd1 O14 . . 77.49(17)
O1 Gd1 O10 1_545 2_556 88.99(18)
O5 Gd1 O10 . 2_556 74.75(16)
O14 Gd1 O10 . 2_556 141.81(18)
O1 Gd1 O7 1_545 2_656 77.01(18)
O5 Gd1 O7 . 2_656 131.07(17)
O14 Gd1 O7 . 2_656 73.17(17)
O10 Gd1 O7 2_556 2_656 144.84(17)
O1 Gd1 O12 1_545 2_656 91.33(18)
O5 Gd1 O12 . 2_656 145.34(17)
O14 Gd1 O12 . 2_656 136.74(18)
O10 Gd1 O12 2_556 2_656 72.34(17)
O7 Gd1 O12 2_656 2_656 75.88(16)
O1 Gd1 O3 1_545 . 152.44(16)
O5 Gd1 O3 . . 127.53(17)
O14 Gd1 O3 . . 70.40(19)
O10 Gd1 O3 2_556 . 107.56(17)
O7 Gd1 O3 2_656 . 76.93(18)
O12 Gd1 O3 2_656 . 73.74(17)
O1 Gd1 O2 1_545 . 149.44(16)
O5 Gd1 O2 . . 73.01(17)
O14 Gd1 O2 . . 71.09(19)
O10 Gd1 O2 2_556 . 76.03(18)
O7 Gd1 O2 2_656 . 129.38(17)
O12 Gd1 O2 2_656 . 108.66(17)
O3 Gd1 O2 . . 57.97(17)
O1 Gd1 B1 1_545 . 174.87(19)
O5 Gd1 B1 . . 99.54(19)
O14 Gd1 B1 . . 65.1(2)
O10 Gd1 B1 2_556 . 94.24(19)
O7 Gd1 B1 2_656 . 102.36(19)
O12 Gd1 B1 2_656 . 93.45(19)
O3 Gd1 B1 . . 29.10(17)
O2 Gd1 B1 . . 29.11(17)
O1 Gd1 Li2 1_545 1_545 39.5(3)
O5 Gd1 Li2 . 1_545 42.5(3)
O14 Gd1 Li2 . 1_545 108.5(3)
O10 Gd1 Li2 2_556 1_545 65.5(3)
O7 Gd1 Li2 2_656 1_545 114.5(3)
O12 Gd1 Li2 2_656 1_545 111.5(3)
O3 Gd1 Li2 . 1_545 168.0(3)
O2 Gd1 Li2 . 1_545 110.1(3)
B1 Gd1 Li2 . 1_545 139.1(3)
O1 Gd1 Li1 1_545 1_545 39.8(3)
O5 Gd1 Li1 . 1_545 115.2(3)
O14 Gd1 Li1 . 1_545 105.5(3)
O10 Gd1 Li1 2_556 1_545 109.9(3)
O7 Gd1 Li1 2_656 1_545 42.1(3)
O12 Gd1 Li1 2_656 1_545 67.5(3)
O3 Gd1 Li1 . 1_545 112.7(3)
O2 Gd1 Li1 . 1_545 170.6(3)
B1 Gd1 Li1 . 1_545 141.5(3)
Li2 Gd1 Li1 1_545 1_545 79.2(4)
O1 Gd1 Gd3 1_545 . 113.56(12)
O5 Gd1 Gd3 . . 121.42(12)
O14 Gd1 Gd3 . . 44.10(12)
O10 Gd1 Gd3 2_556 . 153.86(13)
O7 Gd1 Gd3 2_656 . 40.95(13)
O12 Gd1 Gd3 2_656 . 93.18(12)
O3 Gd1 Gd3 . . 46.54(11)
O2 Gd1 Gd3 . . 88.82(12)
B1 Gd1 Gd3 . . 64.33(13)
Li2 Gd1 Gd3 1_545 . 140.6(2)
Li1 Gd1 Gd3 1_545 . 82.9(2)
O4 Gd2 O5 1_565 . 150.52(11)
O4 Gd2 O5 1_565 2_556 150.52(11)
O5 Gd2 O5 . 2_556 59.0(2)
O4 Gd2 O16 1_565 2_556 83.80(14)
O5 Gd2 O16 . 2_556 84.42(18)
O5 Gd2 O16 2_556 2_556 106.56(18)
O4 Gd2 O16 1_565 . 83.80(14)
O5 Gd2 O16 . . 106.56(17)
O5 Gd2 O16 2_556 . 84.42(18)
O16 Gd2 O16 2_556 . 167.6(3)
O4 Gd2 O2 1_565 . 78.52(12)
O5 Gd2 O2 . . 72.26(16)
O5 Gd2 O2 2_556 . 130.64(17)
O16 Gd2 O2 2_556 . 73.76(17)
O16 Gd2 O2 . . 103.69(17)
O4 Gd2 O2 1_565 2_556 78.52(12)
O5 Gd2 O2 . 2_556 130.64(17)
O5 Gd2 O2 2_556 2_556 72.26(16)
O16 Gd2 O2 2_556 2_556 103.69(17)
O16 Gd2 O2 . 2_556 73.76(17)
O2 Gd2 O2 . 2_556 157.0(2)
O4 Gd2 B2 1_565 . 180.000(4)
O5 Gd2 B2 . . 29.48(11)
O5 Gd2 B2 2_556 . 29.48(11)
O16 Gd2 B2 2_556 . 96.20(14)
O16 Gd2 B2 . . 96.20(14)
O2 Gd2 B2 . . 101.48(12)
O2 Gd2 B2 2_556 . 101.48(12)
O4 Gd2 O14 1_565 2_556 102.64(13)
O5 Gd2 O14 . 2_556 90.81(16)
O5 Gd2 O14 2_556 2_556 66.72(16)
O16 Gd2 O14 2_556 2_556 51.50(16)
O16 Gd2 O14 . 2_556 132.05(16)
O2 Gd2 O14 . 2_556 124.22(15)
O2 Gd2 O14 2_556 2_556 61.62(15)
B2 Gd2 O14 . 2_556 77.36(13)
O4 Gd2 O14 1_565 . 102.64(13)
O5 Gd2 O14 . . 66.72(16)
O5 Gd2 O14 2_556 . 90.81(16)
O16 Gd2 O14 2_556 . 132.05(16)
O16 Gd2 O14 . . 51.50(16)
O2 Gd2 O14 . . 61.62(15)
O2 Gd2 O14 2_556 . 124.22(15)
B2 Gd2 O14 . . 77.36(13)
O14 Gd2 O14 2_556 . 154.7(3)
O4 Gd2 B6 1_565 2_556 90.41(16)
O5 Gd2 B6 . 2_556 90.52(19)
O5 Gd2 B6 2_556 2_556 88.76(19)
O16 Gd2 B6 2_556 2_556 25.60(19)
O16 Gd2 B6 . 2_556 154.60(19)
O2 Gd2 B6 . 2_556 99.31(18)
O2 Gd2 B6 2_556 2_556 80.86(18)
B2 Gd2 B6 . 2_556 89.59(16)
O14 Gd2 B6 2_556 2_556 26.27(17)
O14 Gd2 B6 . 2_556 153.33(18)
O4 Gd2 B6 1_565 . 90.41(16)
O5 Gd2 B6 . . 88.76(19)
O5 Gd2 B6 2_556 . 90.52(19)
O16 Gd2 B6 2_556 . 154.60(19)
O16 Gd2 B6 . . 25.60(19)
O2 Gd2 B6 . . 80.86(18)
O2 Gd2 B6 2_556 . 99.31(18)
B2 Gd2 B6 . . 89.59(16)
O14 Gd2 B6 2_556 . 153.33(18)
O14 Gd2 B6 . . 26.27(17)
B6 Gd2 B6 2_556 . 179.2(3)
O6 Gd3 O7 1_565 . 150.44(11)
O6 Gd3 O7 1_565 2_656 150.44(11)
O7 Gd3 O7 . 2_656 59.1(2)
O6 Gd3 O14 1_565 . 103.85(15)
O7 Gd3 O14 . . 85.64(17)
O7 Gd3 O14 2_656 . 70.10(17)
O6 Gd3 O14 1_565 2_656 103.85(15)
O7 Gd3 O14 . 2_656 70.10(17)
O7 Gd3 O14 2_656 2_656 85.64(17)
O14 Gd3 O14 . 2_656 152.3(3)
O6 Gd3 O15 1_565 2_656 81.35(13)
O7 Gd3 O15 . 2_656 114.08(16)
O7 Gd3 O15 2_656 2_656 81.59(17)
O14 Gd3 O15 . 2_656 130.14(16)
O14 Gd3 O15 2_656 2_656 55.07(16)
O6 Gd3 O15 1_565 . 81.34(13)
O7 Gd3 O15 . . 81.59(17)
O7 Gd3 O15 2_656 . 114.08(17)
O14 Gd3 O15 . . 55.07(16)
O14 Gd3 O15 2_656 . 130.14(16)
O15 Gd3 O15 2_656 . 162.7(3)
O6 Gd3 O3 1_565 2_656 78.17(11)
O7 Gd3 O3 . 2_656 73.11(16)
O7 Gd3 O3 2_656 2_656 130.34(16)
O14 Gd3 O3 . 2_656 121.44(16)
O14 Gd3 O3 2_656 2_656 64.95(16)
O15 Gd3 O3 2_656 2_656 108.25(16)
O15 Gd3 O3 . 2_656 67.98(16)
O6 Gd3 O3 1_565 . 78.17(11)
O7 Gd3 O3 . . 130.34(16)
O7 Gd3 O3 2_656 . 73.11(16)
O14 Gd3 O3 . . 64.95(16)
O14 Gd3 O3 2_656 . 121.44(16)
O15 Gd3 O3 2_656 . 67.98(16)
O15 Gd3 O3 . . 108.25(16)
O3 Gd3 O3 2_656 . 156.3(2)
O6 Gd3 B3 1_565 . 180.000(3)
O7 Gd3 B3 . . 29.56(11)
O7 Gd3 B3 2_656 . 29.56(11)
O14 Gd3 B3 . . 76.15(15)
O14 Gd3 B3 2_656 . 76.15(15)
O15 Gd3 B3 2_656 . 98.65(13)
O15 Gd3 B3 . . 98.66(13)
O3 Gd3 B3 2_656 . 101.83(11)
O3 Gd3 B3 . . 101.83(11)
O6 Gd3 B6 1_565 . 89.68(16)
O7 Gd3 B6 . . 86.45(19)
O7 Gd3 B6 2_656 . 94.11(19)
O14 Gd3 B6 . . 27.51(18)
O14 Gd3 B6 2_656 . 152.8(2)
O15 Gd3 B6 2_656 . 151.79(18)
O15 Gd3 B6 . . 28.00(18)
O3 Gd3 B6 2_656 . 95.82(18)
O3 Gd3 B6 . . 84.05(19)
B3 Gd3 B6 . . 90.32(17)
O6 Gd3 B6 1_565 2_656 89.68(17)
O7 Gd3 B6 . 2_656 94.11(19)
O7 Gd3 B6 2_656 2_656 86.45(19)
O14 Gd3 B6 . 2_656 152.8(2)
O14 Gd3 B6 2_656 2_656 27.51(18)
O15 Gd3 B6 2_656 2_656 28.00(18)
O15 Gd3 B6 . 2_656 151.79(19)
O3 Gd3 B6 2_656 2_656 84.05(19)
O3 Gd3 B6 . 2_656 95.82(18)
B3 Gd3 B6 . 2_656 90.32(16)
B6 Gd3 B6 . 2_656 179.4(3)
O9 Gd4 O13 3_667 3_667 92.37(18)
O9 Gd4 O8 3_667 1_565 89.57(18)
O13 Gd4 O8 3_667 1_565 88.01(18)
O9 Gd4 O16 3_667 . 99.64(19)
O13 Gd4 O16 3_667 . 166.45(18)
O8 Gd4 O16 1_565 . 85.83(19)
O9 Gd4 O9 3_667 . 73.0(2)
O13 Gd4 O9 3_667 . 103.30(18)
O8 Gd4 O9 1_565 . 159.41(17)
O16 Gd4 O9 . . 86.33(19)
O9 Gd4 O2 3_667 2_556 166.9(2)
O13 Gd4 O2 3_667 2_556 90.96(17)
O8 Gd4 O2 1_565 2_556 77.92(17)
O16 Gd4 O2 . 2_556 75.95(18)
O9 Gd4 O2 . 2_556 118.38(17)
O9 Gd4 O10 3_667 . 119.01(18)
O13 Gd4 O10 3_667 . 72.09(17)
O8 Gd4 O10 1_565 . 144.98(16)
O16 Gd4 O10 . . 106.88(18)
O9 Gd4 O10 . . 55.60(16)
O2 Gd4 O10 2_556 . 74.02(17)
O9 Gd4 B4 3_667 . 99.1(2)
O13 Gd4 B4 3_667 . 92.5(2)
O8 Gd4 B4 1_565 . 171.27(19)
O16 Gd4 B4 . . 91.8(2)
O9 Gd4 B4 . . 27.96(18)
O2 Gd4 B4 2_556 . 93.36(19)
O10 Gd4 B4 . . 28.77(18)
O9 Gd4 Li2 3_667 2_556 123.9(3)
O13 Gd4 Li2 3_667 2_556 98.6(2)
O8 Gd4 Li2 1_565 2_556 36.7(3)
O16 Gd4 Li2 . 2_556 69.5(3)
O9 Gd4 Li2 . 2_556 151.8(3)
O2 Gd4 Li2 2_556 2_556 43.1(3)
O10 Gd4 Li2 . 2_556 116.8(3)
B4 Gd4 Li2 . 2_556 134.8(3)
O9 Gd4 Gd4 3_667 3_667 38.01(14)
O13 Gd4 Gd4 3_667 3_667 99.95(13)
O8 Gd4 Gd4 1_565 3_667 126.73(12)
O16 Gd4 Gd4 . 3_667 93.40(13)
O9 Gd4 Gd4 . 3_667 35.04(12)
O2 Gd4 Gd4 2_556 3_667 152.96(13)
O10 Gd4 Gd4 . 3_667 85.84(11)
B4 Gd4 Gd4 . 3_667 61.74(15)
Li2 Gd4 Gd4 2_556 3_667 154.4(2)
O9 Gd4 Gd5 3_667 3_667 101.76(14)
O13 Gd4 Gd5 3_667 3_667 36.24(13)
O8 Gd4 Gd5 1_565 3_667 122.64(13)
O16 Gd4 Gd5 . 3_667 144.10(14)
O9 Gd4 Gd5 . 3_667 72.93(12)
O2 Gd4 Gd5 2_556 3_667 88.34(12)
O10 Gd4 Gd5 . 3_667 37.24(11)
B4 Gd4 Gd5 . 3_667 56.64(16)
Li2 Gd4 Gd5 2_556 3_667 119.0(2)
Gd4 Gd4 Gd5 3_667 3_667 86.18(2)
O9 Gd4 Gd2 3_667 . 136.44(13)
O13 Gd4 Gd2 3_667 . 130.73(13)
O8 Gd4 Gd2 1_565 . 86.43(12)
O16 Gd4 Gd2 . . 36.82(13)
O9 Gd4 Gd2 . . 98.50(13)
O2 Gd4 Gd2 2_556 . 40.10(12)
O10 Gd4 Gd2 . . 85.46(11)
B4 Gd4 Gd2 . . 86.62(15)
Li2 Gd4 Gd2 2_556 . 53.4(2)
Gd4 Gd4 Gd2 3_667 . 122.01(2)
Gd5 Gd4 Gd2 3_667 . 116.732(17)
O11 Gd5 O15 1_565 . 84.81(19)
O11 Gd5 O10 1_565 3_667 90.68(19)
O15 Gd5 O10 . 3_667 110.01(17)
O11 Gd5 O12 1_565 3_767 89.85(18)
O15 Gd5 O12 . 3_767 173.27(18)
O10 Gd5 O12 3_667 3_767 74.05(18)
O11 Gd5 O13 1_565 . 157.13(17)
O15 Gd5 O13 . . 84.69(18)
O10 Gd5 O13 3_667 . 74.01(19)
O12 Gd5 O13 3_767 . 101.74(17)
O11 Gd5 O3 1_565 2_656 79.26(19)
O15 Gd5 O3 . 2_656 75.92(18)
O10 Gd5 O3 3_667 2_656 167.96(19)
O12 Gd5 O3 3_767 2_656 99.10(17)
O13 Gd5 O3 . 2_656 117.54(17)
O11 Gd5 O12 1_565 . 145.68(17)
O15 Gd5 O12 . . 107.87(18)
O10 Gd5 O12 3_667 . 113.12(17)
O12 Gd5 O12 3_767 . 74.52(19)
O13 Gd5 O12 . . 57.18(16)
O3 Gd5 O12 2_656 . 73.51(17)
O11 Gd5 B5 1_565 . 172.2(2)
O15 Gd5 B5 . . 92.5(2)
O10 Gd5 B5 3_667 . 97.1(2)
O12 Gd5 B5 3_767 . 92.3(2)
O13 Gd5 B5 . . 28.69(19)
O3 Gd5 B5 2_656 . 93.0(2)
O12 Gd5 B5 . . 29.22(19)
O11 Gd5 Li1 1_565 2_656 38.4(3)
O15 Gd5 Li1 . 2_656 66.2(3)
O10 Gd5 Li1 3_667 2_656 128.0(3)
O12 Gd5 Li1 3_767 2_656 107.1(3)
O13 Gd5 Li1 . 2_656 147.6(3)
O3 Gd5 Li1 2_656 2_656 43.7(3)
O12 Gd5 Li1 . 2_656 117.1(3)
B5 Gd5 Li1 . 2_656 134.0(3)
O11 Gd5 Gd4 1_565 3_667 125.57(13)
O15 Gd5 Gd4 . 3_667 90.44(13)
O10 Gd5 Gd4 3_667 3_667 41.03(13)
O12 Gd5 Gd4 3_767 3_667 95.99(12)
O13 Gd5 Gd4 . 3_667 34.40(12)
O3 Gd5 Gd4 2_656 3_667 150.98(12)
O12 Gd5 Gd4 . 3_667 86.96(12)
B5 Gd5 Gd4 . 3_667 61.61(16)
Li1 Gd5 Gd4 2_656 3_667 150.0(2)
O11 Gd5 Gd1 1_565 4_666 96.38(14)
O15 Gd5 Gd1 . 4_666 146.63(13)
O10 Gd5 Gd1 3_667 4_666 36.80(12)
O12 Gd5 Gd1 3_767 4_666 38.09(12)
O13 Gd5 Gd1 . 4_666 81.61(13)
O3 Gd5 Gd1 2_656 4_666 137.19(12)
O12 Gd5 Gd1 . 4_666 89.83(12)
B5 Gd5 Gd1 . 4_666 89.87(15)
Li1 Gd5 Gd1 2_656 4_666 130.7(3)
Gd4 Gd5 Gd1 3_667 4_666 61.771(15)
O11 Gd5 Gd5 1_565 3_767 121.94(13)
O15 Gd5 Gd5 . 3_767 143.78(13)
O10 Gd5 Gd5 3_667 3_767 94.80(12)
O12 Gd5 Gd5 3_767 3_767 38.26(13)
O13 Gd5 Gd5 . 3_767 77.09(12)
O3 Gd5 Gd5 2_656 3_767 85.11(12)
O12 Gd5 Gd5 . 3_767 36.27(11)
B5 Gd5 Gd5 . 3_767 57.56(16)
Li1 Gd5 Gd5 2_656 3_767 118.3(2)
Gd4 Gd5 Gd5 3_667 3_767 91.72(2)
Gd1 Gd5 Gd5 4_666 3_767 60.984(16)
O8 Cs1 O9 . . 45.95(14)
O8 Cs1 O11 . . 117.84(15)
O9 Cs1 O11 . . 100.84(14)
O8 Cs1 O13 . . 102.18(13)
O9 Cs1 O13 . . 63.08(13)
O11 Cs1 O13 . . 45.78(14)
O8 Cs1 O15 . 1_545 98.52(14)
O9 Cs1 O15 . 1_545 128.84(14)
O11 Cs1 O15 . 1_545 59.50(14)
O13 Cs1 O15 . 1_545 103.66(13)
O8 Cs1 O16 . 1_545 60.46(14)
O9 Cs1 O16 . 1_545 104.80(14)
O11 Cs1 O16 . 1_545 99.76(15)
O13 Cs1 O16 . 1_545 131.98(13)
O15 Cs1 O16 1_545 1_545 45.32(14)
O8 Cs1 O14 . . 119.24(13)
O9 Cs1 O14 . . 95.46(14)
O11 Cs1 O14 . . 113.65(14)
O13 Cs1 O14 . . 91.31(14)
O15 Cs1 O14 1_545 . 135.44(14)
O16 Cs1 O14 1_545 . 136.69(14)
O8 Cs1 B6 . . 108.20(17)
O9 Cs1 B6 . . 73.76(17)
O11 Cs1 B6 . . 106.59(17)
O13 Cs1 B6 . . 71.94(16)
O15 Cs1 B6 1_545 . 153.27(16)
O16 Cs1 B6 1_545 . 153.43(16)
O14 Cs1 B6 . . 24.31(16)
O8 Cs1 B6 . 1_545 84.15(16)
O9 Cs1 B6 . 1_545 126.20(17)
O11 Cs1 B6 . 1_545 84.04(17)
O13 Cs1 B6 . 1_545 126.61(16)
O15 Cs1 B6 1_545 1_545 24.72(15)
O16 Cs1 B6 1_545 1_545 24.23(15)
O14 Cs1 B6 . 1_545 131.79(18)
B6 Cs1 B6 . 1_545 156.1(3)
O8 Cs1 B4 . . 24.0(2)
O9 Cs1 B4 . . 24.33(19)
O11 Cs1 B4 . . 117.98(16)
O13 Cs1 B4 . . 86.60(18)
O15 Cs1 B4 1_545 . 120.3(2)
O16 Cs1 B4 1_545 . 84.4(2)
O14 Cs1 B4 . . 102.0(2)
B6 Cs1 B4 . . 86.1(2)
B6 Cs1 B4 1_545 . 108.1(2)
O8 Cs1 B5 . . 118.94(16)
O9 Cs1 B5 . . 86.34(17)
O11 Cs1 B5 . . 23.8(2)
O13 Cs1 B5 . . 24.39(17)
O15 Cs1 B5 1_545 . 83.3(2)
O16 Cs1 B5 1_545 . 122.1(2)
O14 Cs1 B5 . . 96.7(2)
B6 Cs1 B5 . . 84.5(2)
B6 Cs1 B5 1_545 . 107.9(2)
B4 Cs1 B5 . . 108.6(2)
O8 Cs1 B3 . . 168.12(13)
O9 Cs1 B3 . . 143.5(2)
O11 Cs1 B3 . . 71.00(12)
O13 Cs1 B3 . . 89.69(14)
O15 Cs1 B3 1_545 . 78.9(2)
O16 Cs1 B3 1_545 . 111.7(2)
O14 Cs1 B3 . . 59.2(2)
B6 Cs1 B3 . . 74.8(3)
B6 Cs1 B3 1_545 . 89.2(2)
B4 Cs1 B3 . . 160.8(3)
B5 Cs1 B3 . . 72.48(14)
O1 B1 O2 . . 121.5(6)
O1 B1 O3 . . 120.6(7)
O2 B1 O3 . . 117.9(8)
O1 B1 Li2 . . 56.0(5)
O2 B1 Li2 . . 65.7(5)
O3 B1 Li2 . . 174.9(7)
O1 B1 Li1 . . 56.4(5)
O2 B1 Li1 . . 177.9(7)
O3 B1 Li1 . . 64.2(5)
Li2 B1 Li1 . . 112.2(7)
O1 B1 Gd1 . . 171.0(5)
O2 B1 Gd1 . . 60.0(4)
O3 B1 Gd1 . . 58.6(4)
Li2 B1 Gd1 . . 125.5(4)
Li1 B1 Gd1 . . 121.9(5)
O4 B2 O5 . 2_556 121.5(5)
O4 B2 O5 . . 121.5(5)
O5 B2 O5 2_556 . 117.0(9)
O4 B2 Li2 . 2_546 59.3(4)
O5 B2 Li2 2_556 2_546 62.4(4)
O5 B2 Li2 . 2_546 175.3(4)
O4 B2 Li2 . 1_545 59.3(4)
O5 B2 Li2 2_556 1_545 175.3(4)
O5 B2 Li2 . 1_545 62.4(4)
Li2 B2 Li2 2_546 1_545 118.6(8)
O4 B2 Gd2 . . 180.000(3)
O5 B2 Gd2 2_556 . 58.5(5)
O5 B2 Gd2 . . 58.5(5)
Li2 B2 Gd2 2_546 . 120.7(4)
Li2 B2 Gd2 1_545 . 120.7(4)
O4 B2 Cs1 . . 82.41(19)
O5 B2 Cs1 2_556 . 86.51(19)
O5 B2 Cs1 . . 101.5(2)
Li2 B2 Cs1 2_546 . 73.9(3)
Li2 B2 Cs1 1_545 . 98.2(3)
Gd2 B2 Cs1 . . 97.59(19)
O4 B2 Cs1 . 2_556 82.41(19)
O5 B2 Cs1 2_556 2_556 101.5(2)
O5 B2 Cs1 . 2_556 86.51(19)
Li2 B2 Cs1 2_546 2_556 98.2(3)
Li2 B2 Cs1 1_545 2_556 73.9(3)
Gd2 B2 Cs1 . 2_556 97.59(19)
Cs1 B2 Cs1 . 2_556 164.8(4)
O7 B3 O7 2_656 . 120.2(10)
O7 B3 O6 2_656 . 119.9(5)
O7 B3 O6 . . 119.9(5)
O7 B3 Li1 2_656 2_646 179.0(7)
O7 B3 Li1 . 2_646 60.6(5)
O6 B3 Li1 . 2_646 59.3(5)
O7 B3 Li1 2_656 1_545 60.6(5)
O7 B3 Li1 . 1_545 179.1(7)
O6 B3 Li1 . 1_545 59.3(5)
Li1 B3 Li1 2_646 1_545 118.7(9)
O7 B3 Gd3 2_656 . 60.1(5)
O7 B3 Gd3 . . 60.1(5)
O6 B3 Gd3 . . 180.000(3)
Li1 B3 Gd3 2_646 . 120.7(5)
Li1 B3 Gd3 1_545 . 120.7(5)
O7 B3 Cs1 2_656 . 108.9(2)
O7 B3 Cs1 . . 78.59(19)
O6 B3 Cs1 . . 82.8(2)
Li1 B3 Cs1 2_646 . 70.6(3)
Li1 B3 Cs1 1_545 . 101.7(4)
Gd3 B3 Cs1 . . 97.2(2)
O7 B3 Cs1 2_656 2_656 78.59(18)
O7 B3 Cs1 . 2_656 108.9(2)
O6 B3 Cs1 . 2_656 82.8(2)
Li1 B3 Cs1 2_646 2_656 101.7(4)
Li1 B3 Cs1 1_545 2_656 70.6(3)
Gd3 B3 Cs1 . 2_656 97.2(2)
Cs1 B3 Cs1 . 2_656 165.5(4)
O8 B4 O9 . . 123.9(7)
O8 B4 O10 . . 123.1(7)
O9 B4 O10 . . 112.9(9)
O9 B4 Li2 . 2_546 139.0(6)
O10 B4 Li2 . 2_546 90.4(5)
O8 B4 Gd4 . . 160.6(5)
O9 B4 Gd4 . . 55.1(5)
O10 B4 Gd4 . . 61.1(5)
Li2 B4 Gd4 2_546 . 121.1(4)
O8 B4 Cs1 . . 67.1(4)
O9 B4 Cs1 . . 68.4(4)
O10 B4 Cs1 . . 140.9(5)
Li2 B4 Cs1 2_546 . 72.4(3)
Gd4 B4 Cs1 . . 97.7(3)
O11 B5 O13 . . 123.8(7)
O11 B5 O12 . . 123.4(7)
O13 B5 O12 . . 112.7(8)
O13 B5 Li1 . 2_646 134.7(6)
O12 B5 Li1 . 2_646 93.5(5)
O11 B5 Gd5 . . 163.4(5)
O13 B5 Gd5 . . 55.1(4)
O12 B5 Gd5 . . 59.6(4)
Li1 B5 Gd5 2_646 . 123.0(4)
O11 B5 Cs1 . . 67.8(4)
O13 B5 Cs1 . . 67.9(4)
O12 B5 Cs1 . . 139.4(5)
Li1 B5 Cs1 2_646 . 68.3(3)
Gd5 B5 Cs1 . . 99.2(2)
O14 B6 O16 . . 119.6(6)
O14 B6 O15 . . 116.2(6)
O16 B6 O15 . . 124.1(7)
O14 B6 Gd3 . . 58.6(3)
O16 B6 Gd3 . . 165.9(6)
O15 B6 Gd3 . . 59.0(3)
O14 B6 Gd2 . . 72.0(4)
O16 B6 Gd2 . . 48.9(3)
O15 B6 Gd2 . . 164.3(6)
Gd3 B6 Gd2 . . 123.9(3)
O14 B6 Cs1 . . 75.0(4)
O16 B6 Cs1 . . 96.7(5)
O15 B6 Cs1 . . 99.9(5)
Gd3 B6 Cs1 . . 96.1(2)
Gd2 B6 Cs1 . . 95.2(2)
O14 B6 Cs1 . 1_565 128.9(5)
O16 B6 Cs1 . 1_565 73.6(4)
O15 B6 Cs1 . 1_565 70.0(4)
Gd3 B6 Cs1 . 1_565 96.7(2)
Gd2 B6 Cs1 . 1_565 94.4(2)
Cs1 B6 Cs1 . 1_565 156.1(3)
O11 Li1 O1 2_666 . 115.3(7)
O11 Li1 O6 2_666 1_565 138.4(7)
O1 Li1 O6 . 1_565 106.2(6)
O11 Li1 O7 2_666 2_666 103.6(7)
O1 Li1 O7 . 2_666 93.9(6)
O6 Li1 O7 1_565 2_666 71.9(5)
O11 Li1 O3 2_666 . 95.3(6)
O1 Li1 O3 . . 71.5(5)
O6 Li1 O3 1_565 . 98.4(7)
O7 Li1 O3 2_666 . 159.9(7)
O11 Li1 B3 2_666 1_565 127.1(7)
O1 Li1 B3 . 1_565 102.6(6)
O6 Li1 B3 1_565 1_565 36.1(4)
O7 Li1 B3 2_666 1_565 35.8(4)
O3 Li1 B3 . 1_565 132.3(7)
O11 Li1 B1 2_666 . 108.6(6)
O1 Li1 B1 . . 35.4(4)
O6 Li1 B1 1_565 . 105.3(6)
O7 Li1 B1 2_666 . 128.1(6)
O3 Li1 B1 . . 36.0(3)
B3 Li1 B1 1_565 . 123.3(6)
O11 Li1 B5 2_666 2_666 29.5(4)
O1 Li1 B5 . 2_666 106.0(6)
O6 Li1 B5 1_565 2_666 135.8(7)
O7 Li1 B5 2_666 2_666 76.6(5)
O3 Li1 B5 . 2_666 120.1(6)
B3 Li1 B5 1_565 2_666 107.2(6)
B1 Li1 B5 . 2_666 118.4(6)
O11 Li1 Gd1 2_666 1_565 99.0(6)
O1 Li1 Gd1 . 1_565 48.7(4)
O6 Li1 Gd1 1_565 1_565 108.1(5)
O7 Li1 Gd1 2_666 1_565 51.8(3)
O3 Li1 Gd1 . 1_565 118.9(5)
B3 Li1 Gd1 1_565 1_565 79.0(4)
B1 Li1 Gd1 . 1_565 83.4(4)
B5 Li1 Gd1 2_666 1_565 73.3(4)
O11 Li1 Gd5 2_666 2_656 48.1(4)
O1 Li1 Gd5 . 2_656 109.0(5)
O6 Li1 Gd5 1_565 2_656 118.6(6)
O7 Li1 Gd5 2_666 2_656 149.1(6)
O3 Li1 Gd5 . 2_656 51.0(3)
B3 Li1 Gd5 1_565 2_656 145.5(5)
B1 Li1 Gd5 . 2_656 79.4(4)
B5 Li1 Gd5 2_666 2_656 77.3(4)
Gd1 Li1 Gd5 1_565 2_656 133.0(4)
O11 Li1 Gd3 2_666 . 121.3(6)
O1 Li1 Gd3 . . 101.7(6)
O6 Li1 Gd3 1_565 . 46.0(4)
O7 Li1 Gd3 2_666 . 117.9(5)
O3 Li1 Gd3 . . 54.7(4)
B3 Li1 Gd3 1_565 . 82.1(5)
B1 Li1 Gd3 . . 77.0(5)
B5 Li1 Gd3 2_666 . 147.7(5)
Gd1 Li1 Gd3 1_565 . 138.9(4)
Gd5 Li1 Gd3 2_656 . 78.3(3)
O11 Li1 Cs1 2_666 2_666 64.3(4)
O1 Li1 Cs1 . 2_666 165.0(7)
O6 Li1 Cs1 1_565 2_666 75.4(3)
O7 Li1 Cs1 2_666 2_666 72.2(4)
O3 Li1 Cs1 . 2_666 123.4(5)
B3 Li1 Cs1 1_565 2_666 69.6(3)
B1 Li1 Cs1 . 2_666 159.3(6)
B5 Li1 Cs1 2_666 2_666 65.9(3)
Gd1 Li1 Cs1 1_565 2_666 116.3(4)
Gd5 Li1 Cs1 2_656 2_666 82.2(3)
Gd3 Li1 Cs1 . 2_666 90.1(3)
O8 Li2 O1 2_566 . 116.4(7)
O8 Li2 O4 2_566 1_565 130.8(6)
O1 Li2 O4 . 1_565 112.7(6)
O8 Li2 O5 2_566 1_565 105.4(6)
O1 Li2 O5 . 1_565 95.0(6)
O4 Li2 O5 1_565 1_565 73.1(5)
O8 Li2 O2 2_566 . 94.9(6)
O1 Li2 O2 . . 72.1(5)
O4 Li2 O2 1_565 . 96.6(6)
O5 Li2 O2 1_565 . 159.4(7)
O8 Li2 B2 2_566 1_565 123.2(6)
O1 Li2 B2 . 1_565 109.0(6)
O4 Li2 B2 1_565 1_565 36.4(4)
O5 Li2 B2 1_565 1_565 36.7(4)
O2 Li2 B2 . 1_565 131.5(6)
O8 Li2 B1 2_566 . 107.5(6)
O1 Li2 B1 . . 35.9(4)
O4 Li2 B1 1_565 . 109.8(6)
O5 Li2 B1 1_565 . 129.7(6)
O2 Li2 B1 . . 36.3(3)
B2 Li2 B1 1_565 . 129.2(6)
O8 Li2 B4 2_566 2_566 30.2(3)
O1 Li2 B4 . 2_566 106.8(6)
O4 Li2 B4 1_565 2_566 132.4(6)
O5 Li2 B4 1_565 2_566 78.1(5)
O2 Li2 B4 . 2_566 120.6(6)
B2 Li2 B4 1_565 2_566 105.8(6)
B1 Li2 B4 . 2_566 117.8(6)
O8 Li2 Gd1 2_566 1_565 101.7(5)
O1 Li2 Gd1 . 1_565 49.5(3)
O4 Li2 Gd1 1_565 1_565 112.6(5)
O5 Li2 Gd1 1_565 1_565 51.9(3)
O2 Li2 Gd1 . 1_565 120.7(5)
B2 Li2 Gd1 1_565 1_565 82.8(4)
B1 Li2 Gd1 . 1_565 84.7(4)
B4 Li2 Gd1 2_566 1_565 74.8(4)
O8 Li2 Gd4 2_566 2_556 46.7(3)
O1 Li2 Gd4 . 2_556 107.9(6)
O4 Li2 Gd4 1_565 2_556 113.9(5)
O5 Li2 Gd4 1_565 2_556 149.6(5)
O2 Li2 Gd4 . 2_556 50.8(3)
B2 Li2 Gd4 1_565 2_556 140.5(5)
B1 Li2 Gd4 . 2_556 77.5(4)
B4 Li2 Gd4 2_566 2_556 76.4(4)
Gd1 Li2 Gd4 1_565 2_556 133.5(4)
O8 Li2 Gd2 2_566 . 115.0(5)
O1 Li2 Gd2 . . 104.2(5)
O4 Li2 Gd2 1_565 . 46.6(4)
O5 Li2 Gd2 1_565 . 119.6(5)
O2 Li2 Gd2 . . 51.8(3)
B2 Li2 Gd2 1_565 . 83.1(4)
B1 Li2 Gd2 . . 78.0(4)
B4 Li2 Gd2 2_566 . 142.5(5)
Gd1 Li2 Gd2 1_565 . 142.6(4)
Gd4 Li2 Gd2 2_556 . 74.5(3)
O8 Li2 Cs1 2_566 2_566 59.8(3)
O1 Li2 Cs1 . 2_566 167.2(6)
O4 Li2 Cs1 1_565 2_566 73.0(3)
O5 Li2 Cs1 1_565 2_566 75.3(4)
O2 Li2 Cs1 . 2_566 119.5(5)
B2 Li2 Cs1 1_565 2_566 68.2(3)
B1 Li2 Cs1 . 2_566 154.9(6)
B4 Li2 Cs1 2_566 2_566 63.4(3)
Gd1 Li2 Cs1 1_565 2_566 118.0(4)
Gd4 Li2 Cs1 2_556 2_566 78.7(3)
Gd2 Li2 Cs1 . 2_566 88.0(3)
B1 O1 Li2 . . 88.1(6)
B1 O1 Li1 . . 88.2(6)
Li2 O1 Li1 . . 173.9(7)
B1 O1 Gd1 . 1_565 166.2(5)
Li2 O1 Gd1 . 1_565 91.0(5)
Li1 O1 Gd1 . 1_565 91.5(5)
B1 O2 Li2 . . 78.0(5)
B1 O2 Gd4 . 2_556 127.6(4)
Li2 O2 Gd4 . 2_556 86.1(4)
B1 O2 Gd1 . . 90.8(5)
Li2 O2 Gd1 . . 167.6(4)
Gd4 O2 Gd1 2_556 . 105.3(2)
B1 O2 Gd2 . . 126.5(4)
Li2 O2 Gd2 . . 86.0(4)
Gd4 O2 Gd2 2_556 . 101.29(17)
Gd1 O2 Gd2 . . 96.45(18)
B1 O3 Li1 . . 79.8(6)
B1 O3 Gd5 . 2_656 132.9(4)
Li1 O3 Gd5 . 2_656 85.3(4)
B1 O3 Gd1 . . 92.3(5)
Li1 O3 Gd1 . . 167.3(4)
Gd5 O3 Gd1 2_656 . 107.36(19)
B1 O3 Gd3 . . 118.3(4)
Li1 O3 Gd3 . . 83.9(4)
Gd5 O3 Gd3 2_656 . 103.96(17)
Gd1 O3 Gd3 . . 91.14(16)
B2 O4 Li2 . 2_546 84.3(5)
B2 O4 Li2 . 1_545 84.3(5)
Li2 O4 Li2 2_546 1_545 168.6(9)
B2 O4 Gd2 . 1_545 180.000(2)
Li2 O4 Gd2 2_546 1_545 95.7(5)
Li2 O4 Gd2 1_545 1_545 95.7(5)
B2 O4 Cs1 . . 75.18(13)
Li2 O4 Cs1 2_546 . 74.8(4)
Li2 O4 Cs1 1_545 . 102.2(4)
Gd2 O4 Cs1 1_545 . 104.82(13)
B2 O4 Cs1 . 2_556 75.19(13)
Li2 O4 Cs1 2_546 2_556 102.2(4)
Li2 O4 Cs1 1_545 2_556 74.8(3)
Gd2 O4 Cs1 1_545 2_556 104.81(13)
Cs1 O4 Cs1 . 2_556 150.4(3)
B2 O5 Li2 . 1_545 80.8(6)
B2 O5 Gd1 . . 139.4(3)
Li2 O5 Gd1 1_545 . 85.5(4)
B2 O5 Gd2 . . 92.0(5)
Li2 O5 Gd2 1_545 . 171.2(4)
Gd1 O5 Gd2 . . 103.29(19)
B2 O5 Cs1 . 2_556 71.2(2)
Li2 O5 Cs1 1_545 2_556 71.7(4)
Gd1 O5 Cs1 . 2_556 138.87(17)
Gd2 O5 Cs1 . 2_556 101.16(14)
B3 O6 Li1 . 2_646 84.6(5)
B3 O6 Li1 . 1_545 84.6(5)
Li1 O6 Li1 2_646 1_545 169.1(10)
B3 O6 Gd3 . 1_545 180.000(2)
Li1 O6 Gd3 2_646 1_545 95.4(5)
Li1 O6 Gd3 1_545 1_545 95.4(5)
B3 O6 Cs1 . . 74.35(13)
Li1 O6 Cs1 2_646 . 71.0(4)
Li1 O6 Cs1 1_545 . 105.9(4)
Gd3 O6 Cs1 1_545 . 105.65(13)
B3 O6 Cs1 . 2_656 74.35(13)
Li1 O6 Cs1 2_646 2_656 105.9(4)
Li1 O6 Cs1 1_545 2_656 71.0(4)
Gd3 O6 Cs1 1_545 2_656 105.65(13)
Cs1 O6 Cs1 . 2_656 148.7(3)
B3 O7 Li1 . 2_646 83.6(7)
B3 O7 Gd1 . 2_656 131.6(3)
Li1 O7 Gd1 2_646 2_656 86.1(4)
B3 O7 Gd3 . . 90.3(5)
Li1 O7 Gd3 2_646 . 173.9(5)
Gd1 O7 Gd3 2_656 . 98.39(18)
B3 O7 Cs1 . . 78.3(2)
Li1 O7 Cs1 2_646 . 73.2(4)
Gd1 O7 Cs1 2_656 . 142.00(18)
Gd3 O7 Cs1 . . 105.05(14)
B4 O8 Li2 . 2_546 105.4(6)
B4 O8 Gd4 . 1_545 154.9(5)
Li2 O8 Gd4 2_546 1_545 96.6(5)
B4 O8 Cs1 . . 88.9(4)
Li2 O8 Cs1 2_546 . 88.2(4)
Gd4 O8 Cs1 1_545 . 103.90(17)
B4 O9 Gd4 . 3_667 147.7(5)
B4 O9 Gd4 . . 96.9(5)
Gd4 O9 Gd4 3_667 . 107.0(2)
B4 O9 Cs1 . . 87.3(5)
Gd4 O9 Cs1 3_667 . 100.41(16)
Gd4 O9 Cs1 . . 116.95(19)
B4 O10 Gd5 . 3_667 119.8(4)
B4 O10 Gd1 . 2_556 126.6(5)
Gd5 O10 Gd1 3_667 2_556 107.16(18)
B4 O10 Gd4 . . 90.2(5)
Gd5 O10 Gd4 3_667 . 101.73(19)
Gd1 O10 Gd4 2_556 . 104.58(19)
B5 O11 Li1 . 2_646 106.8(7)
B5 O11 Gd5 . 1_545 157.8(5)
Li1 O11 Gd5 2_646 1_545 93.4(5)
B5 O11 Cs1 . . 88.4(4)
Li1 O11 Cs1 2_646 . 82.1(4)
Gd5 O11 Cs1 1_545 . 103.60(18)
B5 O12 Gd5 . 3_767 123.5(4)
B5 O12 Gd1 . 2_656 122.7(4)
Gd5 O12 Gd1 3_767 2_656 104.79(18)
B5 O12 Gd5 . . 91.1(5)
Gd5 O12 Gd5 3_767 . 105.47(19)
Gd1 O12 Gd5 2_656 . 104.85(19)
B5 O13 Gd4 . 3_667 145.3(5)
B5 O13 Gd5 . . 96.2(5)
Gd4 O13 Gd5 3_667 . 109.4(2)
B5 O13 Cs1 . . 87.7(4)
Gd4 O13 Cs1 3_667 . 98.94(15)
Gd5 O13 Cs1 . . 119.64(19)
B6 O14 Gd1 . . 169.7(4)
B6 O14 Gd3 . . 93.9(4)
Gd1 O14 Gd3 . . 95.26(17)
B6 O14 Gd2 . . 81.7(4)
Gd1 O14 Gd2 . . 88.05(15)
Gd3 O14 Gd2 . . 152.1(3)
B6 O14 Cs1 . . 80.7(4)
Gd1 O14 Cs1 . . 100.8(2)
Gd3 O14 Cs1 . . 107.41(18)
Gd2 O14 Cs1 . . 99.10(15)
B6 O15 Gd5 . . 150.6(5)
B6 O15 Gd3 . . 93.0(4)
Gd5 O15 Gd3 . . 109.51(18)
B6 O15 Cs1 . 1_565 85.3(4)
Gd5 O15 Cs1 . 1_565 102.85(18)
Gd3 O15 Cs1 . 1_565 111.43(19)
B6 O15 Cs1 . . 58.9(4)
Gd5 O15 Cs1 . . 100.28(17)
Gd3 O15 Cs1 . . 92.58(15)
Cs1 O15 Cs1 1_565 . 138.22(15)
B6 O16 Gd4 . . 144.3(5)
B6 O16 Gd2 . . 105.5(4)
Gd4 O16 Gd2 . . 107.11(19)
B6 O16 Cs1 . 1_565 82.2(4)
Gd4 O16 Cs1 . 1_565 98.27(18)
Gd2 O16 Cs1 . 1_565 112.5(2)
B6 O16 Cs1 . . 61.7(4)
Gd4 O16 Cs1 . . 99.34(18)
Gd2 O16 Cs1 . . 98.23(17)
Cs1 O16 Cs1 1_565 . 137.95(15)

loop_
_geom_bond_atom_site_label_1
_geom_bond_atom_site_label_2
_geom_bond_site_symmetry_2
_geom_bond_distance
Gd1 O1 1_545 2.279(6)
Gd1 O5 . 2.368(4)
Gd1 O14 . 2.373(5)
Gd1 O10 2_556 2.389(5)
Gd1 O7 2_656 2.389(4)
Gd1 O12 2_656 2.431(5)
Gd1 O3 . 2.443(5)
Gd1 O2 . 2.478(5)
Gd1 B1 . 2.860(11)
Gd1 Li2 1_545 2.999(12)
Gd1 Li1 1_545 3.033(14)
Gd1 Gd3 . 3.6274(8)
Gd2 O4 1_565 2.328(8)
Gd2 O5 . 2.377(5)
Gd2 O5 2_556 2.377(5)
Gd2 O16 2_556 2.398(5)
Gd2 O16 . 2.398(5)
Gd2 O2 . 2.511(5)
Gd2 O2 2_556 2.511(5)
Gd2 B2 . 2.786(12)
Gd2 B6 2_556 3.067(7)
Gd2 B6 . 3.067(7)
Gd3 O6 1_565 2.319(8)
Gd3 O7 . 2.403(5)
Gd3 O7 2_656 2.403(5)
Gd3 O14 . 2.535(5)
Gd3 O14 2_656 2.535(5)
Gd3 O15 2_656 2.544(5)
Gd3 O15 . 2.544(5)
Gd3 O3 2_656 2.634(5)
Gd3 O3 . 2.634(5)
Gd3 B3 . 2.772(13)
Gd3 B6 . 2.963(7)
Gd3 B6 2_656 2.963(7)
Gd4 O9 3_667 2.241(5)
Gd4 O13 3_667 2.273(5)
Gd4 O8 1_565 2.294(6)
Gd4 O16 . 2.356(6)
Gd4 O9 . 2.404(5)
Gd4 O2 2_556 2.433(5)
Gd4 O10 . 2.545(5)
Gd4 B4 . 2.908(12)
Gd4 Li2 2_556 3.132(13)
Gd4 Gd4 3_667 3.7337(10)
Gd4 Gd5 3_667 3.7958(8)
Gd5 O11 1_565 2.291(6)
Gd5 O15 . 2.309(5)
Gd5 O12 3_767 2.378(5)
Gd5 O13 . 2.379(5)
Gd5 O3 2_656 2.396(5)
Gd5 O12 . 2.489(5)
Gd5 B5 . 2.884(11)
Gd5 Li1 2_656 3.072(13)
Gd5 Gd4 3_667 3.7957(7)
Gd5 Gd1 4_666 3.8099(9)
Gd5 Gd5 3_767 3.8737(10)
Cs1 O8 . 3.069(5)
Cs1 O9 . 3.101(5)
Cs1 O11 . 3.121(5)
Cs1 O13 . 3.126(5)
Cs1 O15 1_545 3.131(5)
Cs1 O16 1_545 3.215(6)
Cs1 O14 . 3.219(6)
Cs1 B6 . 3.289(9)
Cs1 B6 1_545 3.320(9)
Cs1 B4 . 3.331(9)
Cs1 B5 . 3.370(8)
Cs1 B3 . 3.4074(19)
B1 O1 . 1.352(12)
B1 O2 . 1.391(9)
B1 O3 . 1.392(9)
B1 Li2 . 2.302(15)
B1 Li1 . 2.329(15)
B2 O4 . 1.352(14)
B2 O5 2_556 1.372(8)
B2 O5 . 1.372(8)
B2 Li2 2_546 2.265(14)
B2 Li2 1_545 2.265(14)
B2 Cs1 2_556 3.4305(18)
B3 O7 2_656 1.367(8)
B3 O7 . 1.368(8)
B3 O6 . 1.375(15)
B3 Li1 2_646 2.323(14)
B3 Li1 1_545 2.323(14)
B3 Cs1 2_656 3.4075(17)
B4 O8 . 1.355(13)
B4 O9 . 1.374(10)
B4 O10 . 1.400(10)
B4 Li2 2_546 2.597(15)
B5 O11 . 1.362(12)
B5 O13 . 1.393(10)
B5 O12 . 1.408(10)
B5 Li1 2_646 2.650(17)
B6 O14 . 1.372(9)
B6 O16 . 1.376(9)
B6 O15 . 1.393(8)
B6 Cs1 1_565 3.320(8)
Li1 O11 2_666 1.913(14)
Li1 O1 . 1.941(13)
Li1 O6 1_565 2.007(13)
Li1 O7 2_666 2.036(15)
Li1 O3 . 2.130(15)
Li1 B3 1_565 2.323(14)
Li1 B5 2_666 2.650(17)
Li1 Gd1 1_565 3.033(14)
Li1 Gd5 2_656 3.072(13)
Li1 Cs1 2_666 3.429(12)
Li2 O8 2_566 1.885(13)
Li2 O1 . 1.909(12)
Li2 O4 1_565 1.957(12)
Li2 O5 1_565 2.034(14)
Li2 O2 . 2.145(14)
Li2 B2 1_565 2.265(14)
Li2 B4 2_566 2.597(15)
Li2 Gd1 1_565 2.999(12)
Li2 Gd4 2_556 3.132(13)
Li2 Cs1 2_566 3.549(12)
O1 Gd1 1_565 2.279(6)
O2 Gd4 2_556 2.433(5)
O3 Gd5 2_656 2.396(5)
O4 Li2 2_546 1.957(12)
O4 Li2 1_545 1.957(12)
O4 Gd2 1_545 2.328(8)
O4 Cs1 2_556 3.517(2)
O5 Li2 1_545 2.034(14)
O5 Cs1 2_556 3.616(5)
O6 Li1 2_646 2.007(13)
O6 Li1 1_545 2.007(13)
O6 Gd3 1_545 2.319(8)
O6 Cs1 2_656 3.510(2)
O7 Li1 2_646 2.036(15)
O7 Gd1 2_656 2.389(4)
O8 Li2 2_546 1.885(13)
O8 Gd4 1_545 2.294(6)
O9 Gd4 3_667 2.241(5)
O10 Gd5 3_667 2.346(5)
O10 Gd1 2_556 2.389(5)
O11 Li1 2_646 1.913(14)
O11 Gd5 1_545 2.291(6)
O12 Gd5 3_767 2.378(5)
O12 Gd1 2_656 2.431(5)
O13 Gd4 3_667 2.273(5)
O15 Cs1 1_565 3.131(5)
O16 Cs1 1_565 3.215(6)
